data_7026524
loop_
_publ_author_name
'Jayarathne, Upul'
'Chandrasekaran, Perumalreddy'
'Jacobsen, Heiko'
'Mague, Joel T.'
'Donahue, James P.'

_publ_section_title
;
 A tungsten-mediated closed cycle of reactivity for the reduction of CO(2)
 to CO.
;
_journal_issue 40
_journal_name_full 'Dalton transactions (Cambridge, England : 2003)'
_journal_page_first 9662
_journal_page_last 9671
_journal_paper_doi 10.1039/c0dt00489h
_journal_volume 39
_journal_year 2010
_chemical_formula_moiety 'C39 H39 Cl2 O P3 W'
_chemical_formula_sum 'C39 H39 Cl2 O P3 W'
_chemical_formula_weight 871.36
_chemical_name_systematic
;
mer-Oxodichlorotris(methyldiphenylphosphine)tungsten(IV)
;
_space_group_IT_number 2
_symmetry_cell_setting triclinic
_symmetry_space_group_name_Hall '-P 1'
_symmetry_space_group_name_H-M 'P -1'
_atom_sites_solution_hydrogens geom
_atom_sites_solution_primary direct
_atom_sites_solution_secondary difmap
_audit_creation_method SHELXL-97
_cell_angle_alpha 78.530(1)
_cell_angle_beta 83.485(1)
_cell_angle_gamma 73.102(1)
_cell_formula_units_Z 2
_cell_length_a 9.8636(8)
_cell_length_b 10.3088(9)
_cell_length_c 18.7068(15)
_cell_measurement_reflns_used 2223
_cell_measurement_temperature 100(2)
_cell_measurement_theta_max 27.13
_cell_measurement_theta_min 2.49
_cell_volume 1780.5(3)
_computing_cell_refinement 'Bruker APEX2 (Bruker-AXS, 2007)'
_computing_data_collection 'Bruker APEX2 (Bruker-AXS, 2007)'
_computing_data_reduction 'Bruker SAINT+ (Bruker-AXS, 2006)'
_computing_molecular_graphics 'Bruker APEX2 (Bruker-AXS, 2007)'
_computing_publication_material 'Bruker APEX2 (Bruker-AXS, 2007)'
_computing_structure_refinement 'SHELXL-97 (Sheldrick, 1997)'
_computing_structure_solution 'SHELXS-97 (Sheldrick, 1997)'
_diffrn_ambient_temperature 100(2)
_diffrn_measured_fraction_theta_full 0.990
_diffrn_measured_fraction_theta_max 0.990
_diffrn_measurement_device_type 'Bruker-AXS Smart APEX I CCD area detector'
_diffrn_measurement_method 'phi and omega scans'
_diffrn_radiation_monochromator graphite
_diffrn_radiation_source 'fine-focus sealed tube'
_diffrn_radiation_type MoK\a
_diffrn_radiation_wavelength 0.71073
_diffrn_reflns_av_R_equivalents 0.0209
_diffrn_reflns_av_sigmaI/netI 0.0314
_diffrn_reflns_limit_h_max 13
_diffrn_reflns_limit_h_min -13
_diffrn_reflns_limit_k_max 13
_diffrn_reflns_limit_k_min -13
_diffrn_reflns_limit_l_max 24
_diffrn_reflns_limit_l_min -24
_diffrn_reflns_number 15955
_diffrn_reflns_theta_full 28.00
_diffrn_reflns_theta_max 28.00
_diffrn_reflns_theta_min 2.10
_exptl_absorpt_coefficient_mu 3.560
_exptl_absorpt_correction_T_max 0.7470
_exptl_absorpt_correction_T_min 0.4462
_exptl_absorpt_correction_type multi-scan
_exptl_absorpt_process_details 'TWINABS (Sheldrick, 2007)'
_exptl_crystal_colour purple
_exptl_crystal_density_diffrn 1.625
_exptl_crystal_density_method 'not measured'
_exptl_crystal_description column
_exptl_crystal_F_000 868
_exptl_crystal_size_max 0.18
_exptl_crystal_size_mid 0.10
_exptl_crystal_size_min 0.09
_refine_diff_density_max 1.770
_refine_diff_density_min -0.849
_refine_diff_density_rms 0.094
_refine_ls_extinction_method none
_refine_ls_goodness_of_fit_ref 1.046
_refine_ls_hydrogen_treatment constr
_refine_ls_matrix_type full
_refine_ls_number_parameters 418
_refine_ls_number_reflns 8508
_refine_ls_number_restraints 0
_refine_ls_restrained_S_all 1.046
_refine_ls_R_factor_all 0.0247
_refine_ls_R_factor_gt 0.0217
_refine_ls_shift/su_max 0.001
_refine_ls_shift/su_mean 0.000
_refine_ls_structure_factor_coef Fsqd
_refine_ls_weighting_details 'calc w=1/[\s^2^(Fo^2^)+(0.0222P)^2^+0.9568P] where P=(Fo^2^+2Fc^2^)/3'
_refine_ls_weighting_scheme calc
_refine_ls_wR_factor_gt 0.0493
_refine_ls_wR_factor_ref 0.0503
_reflns_number_gt 7879
_reflns_number_total 8508
_reflns_threshold_expression >2\s(I)
_cod_data_source_file c0dt00489h.txt
_cod_data_source_block jpd196a_0m
_cod_depositor_comments
;
The following automatic conversions were performed:

'_symmetry_cell_setting' value 'Triclinic' changed to 'triclinic'
according to /home/saulius/struct/CIF-dictionaries/cif_core.dic
dictionary named 'cif_core.dic' version 2.4.2 from 2011-04-26.

Automatic conversion script
Id: cif_fix_values 1891 2012-01-12 08:04:46Z andrius 
;
_cod_original_sg_symbol_H-M P-1
_cod_database_code 7026524

loop_
_symmetry_equiv_pos_as_xyz
'x, y, z'
'-x, -y, -z'

loop_
_atom_site_label
_atom_site_type_symbol
_atom_site_fract_x
_atom_site_fract_y
_atom_site_fract_z
_atom_site_U_iso_or_equiv
_atom_site_adp_type
_atom_site_occupancy
_atom_site_symmetry_multiplicity
_atom_site_calc_flag
_atom_site_refinement_flags
W1 W 0.145175(9) 0.185418(9) 0.253662(5) 0.01267(3) Uani 1 1 d .
Cl1 Cl 0.35370(6) -0.01499(6) 0.27901(3) 0.01867(12) Uani 1 1 d .
Cl2 Cl 0.29273(6) 0.29952(6) 0.15924(3) 0.01859(12) Uani 1 1 d .
P1 P 0.26200(6) 0.27034(6) 0.34334(3) 0.01477(12) Uani 1 1 d .
P2 P -0.04809(6) 0.40556(6) 0.22242(3) 0.01401(12) Uani 1 1 d .
P3 P 0.10943(6) 0.08016(6) 0.14750(3) 0.01447(12) Uani 1 1 d .
O1 O 0.02393(17) 0.12274(17) 0.31308(9) 0.0178(3) Uani 1 1 d .
C1 C 0.1938(3) 0.4458(2) 0.36283(13) 0.0167(5) Uani 1 1 d .
C2 C 0.2640(3) 0.5466(3) 0.33703(15) 0.0250(6) Uani 1 1 d .
H2 H 0.3528 0.5241 0.3102 0.030 Uiso 1 1 calc R
C3 C 0.2046(3) 0.6807(3) 0.35045(17) 0.0323(7) Uani 1 1 d .
H3 H 0.2542 0.7484 0.3336 0.039 Uiso 1 1 calc R
C4 C 0.0743(3) 0.7151(3) 0.38802(16) 0.0326(7) Uani 1 1 d .
H4 H 0.0330 0.8070 0.3960 0.039 Uiso 1 1 calc R
C5 C 0.0039(3) 0.6157(3) 0.41398(16) 0.0318(7) Uani 1 1 d .
H5 H -0.0858 0.6389 0.4401 0.038 Uiso 1 1 calc R
C6 C 0.0640(3) 0.4820(3) 0.40200(14) 0.0243(6) Uani 1 1 d .
H6 H 0.0157 0.4139 0.4209 0.029 Uiso 1 1 calc R
C7 C 0.2671(3) 0.1656(2) 0.43496(13) 0.0178(5) Uani 1 1 d .
C8 C 0.3468(3) 0.1849(3) 0.48734(14) 0.0250(6) Uani 1 1 d .
H8 H 0.3968 0.2532 0.4753 0.030 Uiso 1 1 calc R
C9 C 0.3535(3) 0.1053(3) 0.55681(15) 0.0300(6) Uani 1 1 d .
H9 H 0.4098 0.1174 0.5916 0.036 Uiso 1 1 calc R
C10 C 0.2775(3) 0.0081(3) 0.57520(15) 0.0287(6) Uani 1 1 d .
H10 H 0.2804 -0.0453 0.6229 0.034 Uiso 1 1 calc R
C11 C 0.1978(3) -0.0111(3) 0.52426(15) 0.0287(6) Uani 1 1 d .
H11 H 0.1454 -0.0772 0.5372 0.034 Uiso 1 1 calc R
C12 C 0.1938(3) 0.0660(3) 0.45400(14) 0.0244(6) Uani 1 1 d .
H12 H 0.1406 0.0505 0.4189 0.029 Uiso 1 1 calc R
C13 C 0.4479(3) 0.2569(3) 0.31527(14) 0.0216(5) Uani 1 1 d .
H13A H 0.4920 0.2836 0.3524 0.032 Uiso 1 1 calc R
H13B H 0.4543 0.3182 0.2685 0.032 Uiso 1 1 calc R
H13C H 0.4973 0.1617 0.3099 0.032 Uiso 1 1 calc R
C14 C -0.1887(3) 0.4524(2) 0.29379(13) 0.0174(5) Uani 1 1 d .
C15 C -0.1966(3) 0.3699(3) 0.36193(14) 0.0239(5) Uani 1 1 d .
H15 H -0.1293 0.2825 0.3725 0.029 Uiso 1 1 calc R
C16 C -0.3022(3) 0.4145(3) 0.41476(15) 0.0286(6) Uani 1 1 d .
H16 H -0.3058 0.3580 0.4613 0.034 Uiso 1 1 calc R
C17 C -0.4019(3) 0.5407(3) 0.39973(16) 0.0275(6) Uani 1 1 d .
H17 H -0.4729 0.5714 0.4361 0.033 Uiso 1 1 calc R
C18 C -0.3979(3) 0.6225(3) 0.33125(16) 0.0255(6) Uani 1 1 d .
H18 H -0.4673 0.7084 0.3204 0.031 Uiso 1 1 calc R
C19 C -0.2930(3) 0.5787(3) 0.27898(14) 0.0221(5) Uani 1 1 d .
H19 H -0.2913 0.6349 0.2322 0.027 Uiso 1 1 calc R
C20 C -0.1591(2) 0.4181(2) 0.14774(13) 0.0165(5) Uani 1 1 d .
C21 C -0.1421(3) 0.4937(3) 0.07816(14) 0.0212(5) Uani 1 1 d .
H21 H -0.0776 0.5487 0.0695 0.025 Uiso 1 1 calc R
C22 C -0.2194(3) 0.4886(3) 0.02156(15) 0.0274(6) Uani 1 1 d .
H22 H -0.2059 0.5387 -0.0259 0.033 Uiso 1 1 calc R
C23 C -0.3156(3) 0.4113(3) 0.03383(16) 0.0303(7) Uani 1 1 d .
H23 H -0.3669 0.4070 -0.0052 0.036 Uiso 1 1 calc R
C24 C -0.3372(3) 0.3398(3) 0.10355(17) 0.0285(6) Uani 1 1 d .
H24 H -0.4061 0.2896 0.1125 0.034 Uiso 1 1 calc R
C25 C -0.2585(3) 0.3416(3) 0.15976(15) 0.0211(5) Uani 1 1 d .
H25 H -0.2720 0.2906 0.2069 0.025 Uiso 1 1 calc R
C26 C 0.0116(3) 0.5607(2) 0.19665(15) 0.0208(5) Uani 1 1 d .
H26A H 0.0859 0.5486 0.1571 0.031 Uiso 1 1 calc R
H26B H 0.0497 0.5779 0.2390 0.031 Uiso 1 1 calc R
H26C H -0.0685 0.6392 0.1801 0.031 Uiso 1 1 calc R
C27 C -0.0501(2) 0.0214(2) 0.15837(14) 0.0172(5) Uani 1 1 d .
C28 C -0.0947(3) -0.0376(3) 0.22743(14) 0.0226(5) Uani 1 1 d .
H28 H -0.0406 -0.0486 0.2682 0.027 Uiso 1 1 calc R
C29 C -0.2179(3) -0.0804(3) 0.23685(15) 0.0265(6) Uani 1 1 d .
H29 H -0.2467 -0.1220 0.2839 0.032 Uiso 1 1 calc R
C30 C -0.2989(3) -0.0627(3) 0.17806(16) 0.0281(6) Uani 1 1 d .
H30 H -0.3848 -0.0890 0.1850 0.034 Uiso 1 1 calc R
C31 C -0.2542(3) -0.0067(3) 0.10932(16) 0.0266(6) Uani 1 1 d .
H31 H -0.3088 0.0040 0.0688 0.032 Uiso 1 1 calc R
C32 C -0.1299(3) 0.0340(3) 0.09909(14) 0.0224(5) Uani 1 1 d .
H32 H -0.0990 0.0706 0.0514 0.027 Uiso 1 1 calc R
C33 C 0.2509(2) -0.0738(2) 0.13146(13) 0.0166(5) Uani 1 1 d .
C34 C 0.2370(3) -0.2055(3) 0.15824(15) 0.0240(6) Uani 1 1 d .
H34 H 0.1505 -0.2168 0.1831 0.029 Uiso 1 1 calc R
C35 C 0.3490(3) -0.3212(3) 0.14890(16) 0.0277(6) Uani 1 1 d .
H35 H 0.3392 -0.4109 0.1677 0.033 Uiso 1 1 calc R
C36 C 0.4739(3) -0.3048(3) 0.11227(15) 0.0246(6) Uani 1 1 d .
H36 H 0.5507 -0.3835 0.1064 0.029 Uiso 1 1 calc R
C37 C 0.4878(3) -0.1751(3) 0.08418(16) 0.0256(6) Uani 1 1 d .
H37 H 0.5732 -0.1647 0.0577 0.031 Uiso 1 1 calc R
C38 C 0.3776(3) -0.0592(3) 0.09432(15) 0.0229(5) Uani 1 1 d .
H38 H 0.3887 0.0301 0.0759 0.027 Uiso 1 1 calc R
C39 C 0.1034(3) 0.1854(3) 0.05660(13) 0.0212(5) Uani 1 1 d .
H39A H 0.1071 0.1283 0.0199 0.032 Uiso 1 1 calc R
H39B H 0.1848 0.2241 0.0475 0.032 Uiso 1 1 calc R
H39C H 0.0152 0.2604 0.0535 0.032 Uiso 1 1 calc R

loop_
_atom_site_aniso_label
_atom_site_aniso_U_11
_atom_site_aniso_U_22
_atom_site_aniso_U_33
_atom_site_aniso_U_23
_atom_site_aniso_U_13
_atom_site_aniso_U_12
W1 0.01327(5) 0.01182(5) 0.01238(5) -0.00186(3) -0.00161(3) -0.00246(3)
Cl1 0.0171(3) 0.0148(3) 0.0217(3) -0.0033(2) -0.0039(2) 0.0005(2)
Cl2 0.0187(3) 0.0214(3) 0.0161(3) -0.0007(2) 0.0006(2) -0.0086(2)
P1 0.0146(3) 0.0161(3) 0.0137(3) -0.0025(2) -0.0020(2) -0.0042(2)
P2 0.0139(3) 0.0139(3) 0.0134(3) -0.0012(2) -0.0006(2) -0.0035(2)
P3 0.0149(3) 0.0142(3) 0.0146(3) -0.0037(2) -0.0005(2) -0.0037(2)
O1 0.0186(9) 0.0170(9) 0.0176(9) -0.0024(7) -0.0003(7) -0.0056(7)
C1 0.0192(12) 0.0160(11) 0.0159(11) -0.0028(9) -0.0038(9) -0.0052(9)
C2 0.0255(14) 0.0223(13) 0.0290(15) -0.0028(11) -0.0038(11) -0.0095(11)
C3 0.0418(17) 0.0204(14) 0.0371(17) -0.0023(12) -0.0092(14) -0.0116(12)
C4 0.0466(18) 0.0191(14) 0.0286(15) -0.0073(12) -0.0095(13) 0.0011(12)
C5 0.0337(16) 0.0296(16) 0.0251(15) -0.0071(12) 0.0014(12) 0.0028(12)
C6 0.0270(14) 0.0231(14) 0.0214(13) -0.0016(11) 0.0008(11) -0.0070(11)
C7 0.0199(12) 0.0154(12) 0.0149(12) -0.0016(9) -0.0022(9) 0.0000(9)
C8 0.0259(14) 0.0291(14) 0.0203(13) -0.0058(11) -0.0041(11) -0.0058(11)
C9 0.0329(15) 0.0377(17) 0.0171(13) -0.0088(12) -0.0070(11) -0.0015(12)
C10 0.0326(15) 0.0288(15) 0.0164(13) -0.0010(11) -0.0033(11) 0.0030(12)
C11 0.0377(16) 0.0258(14) 0.0202(14) 0.0049(11) -0.0043(12) -0.0101(12)
C12 0.0297(14) 0.0259(14) 0.0176(13) -0.0001(11) -0.0067(11) -0.0081(11)
C13 0.0146(12) 0.0274(14) 0.0242(13) -0.0072(11) -0.0027(10) -0.0055(10)
C14 0.0167(11) 0.0189(12) 0.0166(12) -0.0040(9) 0.0008(9) -0.0049(9)
C15 0.0237(13) 0.0244(14) 0.0201(13) -0.0018(11) 0.0014(10) -0.0034(10)
C16 0.0289(15) 0.0305(15) 0.0210(14) -0.0006(11) 0.0053(11) -0.0048(12)
C17 0.0231(14) 0.0304(15) 0.0268(15) -0.0113(12) 0.0079(11) -0.0031(11)
C18 0.0187(13) 0.0234(14) 0.0316(15) -0.0071(11) 0.0020(11) -0.0014(10)
C19 0.0226(13) 0.0212(13) 0.0203(13) -0.0030(10) -0.0014(10) -0.0029(10)
C20 0.0152(11) 0.0153(11) 0.0163(12) -0.0041(9) -0.0019(9) 0.0013(9)
C21 0.0195(12) 0.0210(13) 0.0188(13) -0.0025(10) -0.0010(10) 0.0004(10)
C22 0.0268(14) 0.0302(15) 0.0170(13) -0.0051(11) -0.0041(11) 0.0067(11)
C23 0.0272(14) 0.0321(15) 0.0287(15) -0.0154(12) -0.0134(12) 0.0074(12)
C24 0.0219(13) 0.0236(14) 0.0434(17) -0.0133(12) -0.0098(12) -0.0038(11)
C25 0.0191(12) 0.0193(13) 0.0239(13) -0.0053(10) -0.0011(10) -0.0029(10)
C26 0.0198(12) 0.0165(12) 0.0255(13) 0.0006(10) -0.0034(10) -0.0062(9)
C27 0.0147(11) 0.0167(12) 0.0206(12) -0.0068(10) -0.0008(9) -0.0027(9)
C28 0.0254(13) 0.0246(14) 0.0218(13) -0.0083(11) -0.0003(10) -0.0105(11)
C29 0.0314(15) 0.0314(15) 0.0229(14) -0.0118(12) 0.0072(11) -0.0170(12)
C30 0.0185(13) 0.0346(16) 0.0368(16) -0.0165(13) 0.0038(11) -0.0111(11)
C31 0.0221(13) 0.0314(15) 0.0293(15) -0.0101(12) -0.0060(11) -0.0071(11)
C32 0.0225(13) 0.0265(14) 0.0194(13) -0.0063(11) -0.0013(10) -0.0069(10)
C33 0.0166(11) 0.0173(12) 0.0169(12) -0.0077(9) -0.0018(9) -0.0026(9)
C34 0.0204(13) 0.0207(13) 0.0297(15) -0.0058(11) 0.0060(10) -0.0055(10)
C35 0.0311(15) 0.0148(13) 0.0353(16) -0.0055(11) 0.0017(12) -0.0037(11)
C36 0.0229(13) 0.0231(13) 0.0266(14) -0.0106(11) -0.0026(11) 0.0001(10)
C37 0.0171(12) 0.0308(15) 0.0306(15) -0.0108(12) 0.0026(11) -0.0072(11)
C38 0.0211(13) 0.0209(13) 0.0280(14) -0.0067(11) 0.0023(10) -0.0078(10)
C39 0.0257(13) 0.0199(13) 0.0171(12) -0.0041(10) -0.0021(10) -0.0041(10)

loop_
_atom_type_symbol
_atom_type_description
_atom_type_scat_dispersion_real
_atom_type_scat_dispersion_imag
_atom_type_scat_source
C C 0.0033 0.0016 'International Tables Vol C Tables 4.2.6.8 and 6.1.1.4'
H H 0.0000 0.0000 'International Tables Vol C Tables 4.2.6.8 and 6.1.1.4'
O O 0.0106 0.0060 'International Tables Vol C Tables 4.2.6.8 and 6.1.1.4'
P P 0.1023 0.0942 'International Tables Vol C Tables 4.2.6.8 and 6.1.1.4'
Cl Cl 0.1484 0.1585 'International Tables Vol C Tables 4.2.6.8 and 6.1.1.4'
W W -0.8490 6.8722 'International Tables Vol C Tables 4.2.6.8 and 6.1.1.4'

loop_
_geom_angle_atom_site_label_1
_geom_angle_atom_site_label_2
_geom_angle_atom_site_label_3
_geom_angle
O1 W1 Cl1 97.99(6)
O1 W1 Cl2 172.19(6)
Cl1 W1 Cl2 89.46(2)
O1 W1 P2 88.03(6)
Cl1 W1 P2 173.54(2)
Cl2 W1 P2 84.63(2)
O1 W1 P3 95.26(6)
Cl1 W1 P3 86.63(2)
Cl2 W1 P3 82.77(2)
P2 W1 P3 95.18(2)
O1 W1 P1 99.25(6)
Cl1 W1 P1 80.54(2)
Cl2 W1 P1 84.24(2)
P2 W1 P1 96.24(2)
P3 W1 P1 161.80(2)
C13 P1 C1 103.29(12)
C13 P1 C7 104.15(12)
C1 P1 C7 102.28(11)
C13 P1 W1 111.09(9)
C1 P1 W1 121.46(8)
C7 P1 W1 112.79(8)
C26 P2 C20 102.87(12)
C26 P2 C14 102.16(12)
C20 P2 C14 99.14(11)
C26 P2 W1 115.22(8)
C20 P2 W1 117.51(8)
C14 P2 W1 117.34(8)
C27 P3 C39 104.74(12)
C27 P3 C33 103.10(11)
C39 P3 C33 100.72(11)
C27 P3 W1 114.30(8)
C39 P3 W1 117.56(9)
C33 P3 W1 114.52(8)
C6 C1 C2 118.4(2)
C6 C1 P1 119.12(19)
C2 C1 P1 122.4(2)
C1 C2 C3 120.3(3)
C1 C2 H2 119.8
C3 C2 H2 119.8
C4 C3 C2 120.3(3)
C4 C3 H3 119.8
C2 C3 H3 119.8
C3 C4 C5 119.8(3)
C3 C4 H4 120.1
C5 C4 H4 120.1
C4 C5 C6 120.0(3)
C4 C5 H5 120.0
C6 C5 H5 120.0
C5 C6 C1 121.2(3)
C5 C6 H6 119.4
C1 C6 H6 119.4
C12 C7 C8 118.7(2)
C12 C7 P1 121.45(19)
C8 C7 P1 119.9(2)
C9 C8 C7 120.7(3)
C9 C8 H8 119.7
C7 C8 H8 119.7
C10 C9 C8 119.8(3)
C10 C9 H9 120.1
C8 C9 H9 120.1
C11 C10 C9 120.0(3)
C11 C10 H10 120.0
C9 C10 H10 120.0
C10 C11 C12 120.4(3)
C10 C11 H11 119.8
C12 C11 H11 119.8
C7 C12 C11 120.4(2)
C7 C12 H12 119.8
C11 C12 H12 119.8
P1 C13 H13A 109.5
P1 C13 H13B 109.5
H13A C13 H13B 109.5
P1 C13 H13C 109.5
H13A C13 H13C 109.5
H13B C13 H13C 109.5
C15 C14 C19 118.2(2)
C15 C14 P2 123.52(19)
C19 C14 P2 118.25(19)
C14 C15 C16 120.6(2)
C14 C15 H15 119.7
C16 C15 H15 119.7
C17 C16 C15 120.3(3)
C17 C16 H16 119.9
C15 C16 H16 119.9
C16 C17 C18 119.8(2)
C16 C17 H17 120.1
C18 C17 H17 120.1
C19 C18 C17 119.9(2)
C19 C18 H18 120.0
C17 C18 H18 120.0
C18 C19 C14 121.1(2)
C18 C19 H19 119.4
C14 C19 H19 119.4
C21 C20 C25 118.8(2)
C21 C20 P2 122.54(19)
C25 C20 P2 118.49(19)
C22 C21 C20 120.1(3)
C22 C21 H21 119.9
C20 C21 H21 119.9
C23 C22 C21 120.4(3)
C23 C22 H22 119.8
C21 C22 H22 119.8
C22 C23 C24 119.9(3)
C22 C23 H23 120.1
C24 C23 H23 120.1
C25 C24 C23 120.1(3)
C25 C24 H24 119.9
C23 C24 H24 119.9
C24 C25 C20 120.5(3)
C24 C25 H25 119.7
C20 C25 H25 119.7
P2 C26 H26A 109.5
P2 C26 H26B 109.5
H26A C26 H26B 109.5
P2 C26 H26C 109.5
H26A C26 H26C 109.5
H26B C26 H26C 109.5
C28 C27 C32 118.8(2)
C28 C27 P3 119.64(19)
C32 C27 P3 121.6(2)
C29 C28 C27 120.3(2)
C29 C28 H28 119.8
C27 C28 H28 119.8
C30 C29 C28 120.4(3)
C30 C29 H29 119.8
C28 C29 H29 119.8
C31 C30 C29 119.7(3)
C31 C30 H30 120.2
C29 C30 H30 120.2
C30 C31 C32 120.4(3)
C30 C31 H31 119.8
C32 C31 H31 119.8
C31 C32 C27 120.4(3)
C31 C32 H32 119.8
C27 C32 H32 119.8
C34 C33 C38 119.0(2)
C34 C33 P3 121.49(19)
C38 C33 P3 119.48(19)
C33 C34 C35 120.5(2)
C33 C34 H34 119.7
C35 C34 H34 119.7
C36 C35 C34 119.7(3)
C36 C35 H35 120.1
C34 C35 H35 120.1
C37 C36 C35 120.3(2)
C37 C36 H36 119.9
C35 C36 H36 119.9
C36 C37 C38 120.3(3)
C36 C37 H37 119.8
C38 C37 H37 119.8
C37 C38 C33 120.1(2)
C37 C38 H38 119.9
C33 C38 H38 119.9
P3 C39 H39A 109.5
P3 C39 H39B 109.5
H39A C39 H39B 109.5
P3 C39 H39C 109.5
H39A C39 H39C 109.5
H39B C39 H39C 109.5

loop_
_geom_bond_atom_site_label_1
_geom_bond_atom_site_label_2
_geom_bond_distance
W1 O1 1.7161(17)
W1 Cl1 2.4668(6)
W1 Cl2 2.4915(6)
W1 P2 2.5172(6)
W1 P3 2.5463(6)
W1 P1 2.5530(6)
P1 C13 1.822(3)
P1 C1 1.832(2)
P1 C7 1.832(2)
P2 C26 1.821(2)
P2 C20 1.834(2)
P2 C14 1.840(2)
P3 C27 1.822(2)
P3 C39 1.823(3)
P3 C33 1.834(2)
C1 C6 1.390(4)
C1 C2 1.391(3)
C2 C3 1.397(4)
C2 H2 0.9500
C3 C4 1.379(4)
C3 H3 0.9500
C4 C5 1.382(4)
C4 H4 0.9500
C5 C6 1.385(4)
C5 H5 0.9500
C6 H6 0.9500
C7 C12 1.390(4)
C7 C8 1.400(3)
C8 C9 1.390(4)
C8 H8 0.9500
C9 C10 1.387(4)
C9 H9 0.9500
C10 C11 1.378(4)
C10 H10 0.9500
C11 C12 1.392(4)
C11 H11 0.9500
C12 H12 0.9500
C13 H13A 0.9800
C13 H13B 0.9800
C13 H13C 0.9800
C14 C15 1.392(3)
C14 C19 1.404(3)
C15 C16 1.394(4)
C15 H15 0.9500
C16 C17 1.382(4)
C16 H16 0.9500
C17 C18 1.390(4)
C17 H17 0.9500
C18 C19 1.381(4)
C18 H18 0.9500
C19 H19 0.9500
C20 C21 1.398(3)
C20 C25 1.400(3)
C21 C22 1.390(4)
C21 H21 0.9500
C22 C23 1.380(4)
C22 H22 0.9500
C23 C24 1.392(4)
C23 H23 0.9500
C24 C25 1.382(4)
C24 H24 0.9500
C25 H25 0.9500
C26 H26A 0.9800
C26 H26B 0.9800
C26 H26C 0.9800
C27 C28 1.395(4)
C27 C32 1.395(3)
C28 C29 1.392(4)
C28 H28 0.9500
C29 C30 1.384(4)
C29 H29 0.9500
C30 C31 1.380(4)
C30 H30 0.9500
C31 C32 1.390(4)
C31 H31 0.9500
C32 H32 0.9500
C33 C34 1.391(4)
C33 C38 1.392(3)
C34 C35 1.395(4)
C34 H34 0.9500
C35 C36 1.378(4)
C35 H35 0.9500
C36 C37 1.376(4)
C36 H36 0.9500
C37 C38 1.391(4)
C37 H37 0.9500
C38 H38 0.9500
C39 H39A 0.9800
C39 H39B 0.9800
C39 H39C 0.9800
